data_1560721
loop_
_publ_author_name
'Su, C.'
'Fang, L.'
'Ao, L.'
'Chen, J.'
'Sun, C.'
'Yang, A.'
'Tang, Y.'
'Liu, L.'

_publ_section_title
;
 Structure, Raman spectra and microwave dielectric properties of novel
 garnet-type Ca3MZrGe3O12 (M = Co, Zn) ceramics
;
_journal_name_full 'Journal of Asian Ceramic Societies'
_journal_page_first 424
_journal_page_last 432
_journal_paper_doi 10.1080/21870764.2021.1879364
_journal_volume 9
_journal_year 2021
_chemical_formula_sum 'Ca3 Ge3 O12 Zn Zr'
_chemical_name_common 'Ca3ZnZrGe3O12 garnet'
_space_group_IT_number 230
_space_group_name_Hall '-I 4bd 2c 3'
_space_group_name_H-M_alt 'I a -3 d'
_cell_angle_alpha 90.000000
_cell_angle_beta 90.000000
_cell_angle_gamma 90.000000
_cell_formula_units_Z 8
_cell_length_a 12.5541(4)
_cell_length_b 12.5541(4)
_cell_length_c 12.5541(4)
_cell_volume 1978.59(11)
_diffrn_ambient_pressure 100
_diffrn_ambient_temperature 298
_cod_data_source_file CZZGO.cif
_cod_data_source_block Ca3ZnZrGe3O12
_cod_original_cell_volume 1978.594306
_cod_original_formula_sum 'Ca3 Zn Zr Ge3 O12'
_cod_database_code 1560721

loop_
_space_group_symop_id
_space_group_symop_operation_xyz
1 x,y,z
2 -x,-y,-z
3 -x+1/2,-y,z+1/2
4 x+1/2,y,-z+1/2
5 -x,y+1/2,-z+1/2
6 x,-y+1/2,z+1/2
7 x+1/2,-y+1/2,-z
8 -x+1/2,y+1/2,z
9 z,x,y
10 -z,-x,-y
11 z+1/2,-x+1/2,-y
12 -z+1/2,x+1/2,y
13 -z+1/2,-x,y+1/2
14 z+1/2,x,-y+1/2
15 -z,x+1/2,-y+1/2
16 z,-x+1/2,y+1/2
17 y,z,x
18 -y,-z,-x
19 -y,z+1/2,-x+1/2
20 y,-z+1/2,x+1/2
21 y+1/2,-z+1/2,-x
22 -y+1/2,z+1/2,x
23 -y+1/2,-z,x+1/2
24 y+1/2,z,-x+1/2
25 y+3/4,x+1/4,-z+1/4
26 -y+1/4,-x+3/4,z+3/4
27 -y+3/4,-x+3/4,-z+3/4
28 y+1/4,x+1/4,z+1/4
29 y+1/4,-x+1/4,z+3/4
30 -y+3/4,x+3/4,-z+1/4
31 -y+1/4,x+3/4,z+1/4
32 y+3/4,-x+1/4,-z+3/4
33 x+3/4,z+1/4,-y+1/4
34 -x+1/4,-z+3/4,y+3/4
35 -x+1/4,z+3/4,y+1/4
36 x+3/4,-z+1/4,-y+3/4
37 -x+3/4,-z+3/4,-y+3/4
38 x+1/4,z+1/4,y+1/4
39 x+1/4,-z+1/4,y+3/4
40 -x+3/4,z+3/4,-y+1/4
41 z+3/4,y+1/4,-x+1/4
42 -z+1/4,-y+3/4,x+3/4
43 z+1/4,-y+1/4,x+3/4
44 -z+3/4,y+3/4,-x+1/4
45 -z+1/4,y+3/4,x+1/4
46 z+3/4,-y+1/4,-x+3/4
47 -z+3/4,-y+3/4,-x+3/4
48 z+1/4,y+1/4,x+1/4
49 x+1/2,y+1/2,z+1/2
50 -x+1/2,-y+1/2,-z+1/2
51 -x,-y+1/2,z
52 x,y+1/2,-z
53 -x+1/2,y,-z
54 x+1/2,-y,z
55 x,-y,-z+1/2
56 -x,y,z+1/2
57 z+1/2,x+1/2,y+1/2
58 -z+1/2,-x+1/2,-y+1/2
59 z,-x,-y+1/2
60 -z,x,y+1/2
61 -z,-x+1/2,y
62 z,x+1/2,-y
63 -z+1/2,x,-y
64 z+1/2,-x,y
65 y+1/2,z+1/2,x+1/2
66 -y+1/2,-z+1/2,-x+1/2
67 -y+1/2,z,-x
68 y+1/2,-z,x
69 y,-z,-x+1/2
70 -y,z,x+1/2
71 -y,-z+1/2,x
72 y,z+1/2,-x
73 y+1/4,x+3/4,-z+3/4
74 -y+3/4,-x+1/4,z+1/4
75 -y+1/4,-x+1/4,-z+1/4
76 y+3/4,x+3/4,z+3/4
77 y+3/4,-x+3/4,z+1/4
78 -y+1/4,x+1/4,-z+3/4
79 -y+3/4,x+1/4,z+3/4
80 y+1/4,-x+3/4,-z+1/4
81 x+1/4,z+3/4,-y+3/4
82 -x+3/4,-z+1/4,y+1/4
83 -x+3/4,z+1/4,y+3/4
84 x+1/4,-z+3/4,-y+1/4
85 -x+1/4,-z+1/4,-y+1/4
86 x+3/4,z+3/4,y+3/4
87 x+3/4,-z+3/4,y+1/4
88 -x+1/4,z+1/4,-y+3/4
89 z+1/4,y+3/4,-x+3/4
90 -z+3/4,-y+1/4,x+1/4
91 z+3/4,-y+3/4,x+1/4
92 -z+1/4,y+1/4,-x+3/4
93 -z+3/4,y+1/4,x+3/4
94 z+1/4,-y+3/4,-x+1/4
95 -z+1/4,-y+1/4,-x+1/4
96 z+3/4,y+3/4,x+3/4

loop_
_atom_site_label
_atom_site_occupancy
_atom_site_fract_x
_atom_site_fract_y
_atom_site_fract_z
_atom_site_adp_type
_atom_site_B_iso_or_equiv
_atom_site_type_symbol
Ca 1.0 0.125000 0.000000 0.250000 Biso 1.000000 Ca
ZnZr 0.5000 0.000000 0.000000 0.000000 Biso 1.000000 Zn
ZrZn 0.5000 0.000000 0.000000 0.000000 Biso 1.000000 Zr
Ge 1.0 0.375000 0.000000 0.250000 Biso 1.000000 Ge
O 1.0 0.96190(4) 0.05261(3) 0.15974(5) Biso 1.000000 O
